data_4003385
loop_
_publ_author_name
'Huang, Yiming'
'Xu, Zihao'
'Jin, Shijian'
'Li, Chenyang'
'Warncke, Kurt'
'Evangelista, Francesco A.'
'Lian, Tianquan'
'Egap, Eilaf'

_publ_section_title
;
 Conjugated Oligomers with Stable Radical Substituents: Synthesis, Single
 Crystal Structures, Electronic Structure, and Excited State Dynamics
;
_journal_issue 21
_journal_name_full 'Chemistry of Materials'
_journal_page_first 7840
_journal_paper_doi 10.1021/acs.chemmater.8b03366
_journal_volume 30
_journal_year 2018
_chemical_formula_moiety 'C66 H86.96 N4 O4 S4'
_chemical_formula_sum 'C66 H86.96 N4 O4 S4'
_chemical_formula_weight 1128.60
_space_group_crystal_system trigonal
_space_group_IT_number 148
_space_group_name_Hall '-R 3'
_space_group_name_H-M_alt 'R -3 :H'
_atom_sites_solution_hydrogens geom
_audit_creation_date 2016-09-21
_audit_creation_method
;
Olex2 1.2-alpha
(compiled 2016.09.09 svn.r3337 for OlexSys, GUI svn.r5227)
;
_cell_angle_alpha 90
_cell_angle_beta 90
_cell_angle_gamma 120
_cell_formula_units_Z 18
_cell_length_a 81.554(3)
_cell_length_b 81.554(3)
_cell_length_c 7.1811(3)
_cell_measurement_reflns_used 9861
_cell_measurement_temperature 100(2)
_cell_measurement_theta_max 64.69
_cell_measurement_theta_min 2.87
_cell_volume 41363(3)
_computing_cell_refinement 'SAINT v8.37A (Bruker, 2015)'
_computing_data_reduction 'SAINT v8.37A (Bruker, 2015)'
_computing_molecular_graphics 'Olex2 (Dolomanov et al., 2009)'
_computing_publication_material 'Olex2 (Dolomanov et al., 2009)'
_computing_structure_refinement 'XL (Sheldrick, 2008)'
_diffrn_ambient_temperature 100.15
_diffrn_measured_fraction_theta_full 0.978
_diffrn_measured_fraction_theta_max 0.978
_diffrn_measurement_device_type 'Bruker APEX-II CCD'
_diffrn_measurement_method '\f and \w scans'
_diffrn_radiation_type CuK\a
_diffrn_radiation_wavelength 1.54178
_diffrn_reflns_av_R_equivalents 0.0820
_diffrn_reflns_av_unetI/netI 0.0627
_diffrn_reflns_Laue_measured_fraction_full 0.978
_diffrn_reflns_Laue_measured_fraction_max 0.978
_diffrn_reflns_limit_h_max 95
_diffrn_reflns_limit_h_min -73
_diffrn_reflns_limit_k_max 95
_diffrn_reflns_limit_k_min -95
_diffrn_reflns_limit_l_max 8
_diffrn_reflns_limit_l_min -7
_diffrn_reflns_number 99380
_diffrn_reflns_point_group_measured_fraction_full 0.978
_diffrn_reflns_point_group_measured_fraction_max 0.978
_diffrn_reflns_theta_full 65.081
_diffrn_reflns_theta_max 65.081
_diffrn_reflns_theta_min 2.867
_diffrn_standards_number 0
_exptl_absorpt_coefficient_mu 1.209
_exptl_absorpt_correction_T_max 0.7526
_exptl_absorpt_correction_T_min 0.6602
_exptl_absorpt_correction_type none
_exptl_absorpt_process_details
;
SADABS-2016/2 (Bruker,2016/2) was used for absorption correction.
wR2(int) was 0.1229 before and 0.0722 after correction.
The Ratio of minimum to maximum transmission is 0.8772.
The \l/2 correction factor is Not present.
;
_exptl_crystal_colour green
_exptl_crystal_colour_primary green
_exptl_crystal_density_diffrn 0.816
_exptl_crystal_description needle
_exptl_crystal_F_000 10925
_exptl_crystal_size_max 0.313
_exptl_crystal_size_mid 0.1
_exptl_crystal_size_min 0.058
_refine_diff_density_max 1.428
_refine_diff_density_min -0.796
_refine_diff_density_rms 0.144
_refine_ls_extinction_method none
_refine_ls_goodness_of_fit_ref 1.524
_refine_ls_hydrogen_treatment constr
_refine_ls_matrix_type full
_refine_ls_number_parameters 727
_refine_ls_number_reflns 15354
_refine_ls_number_restraints 388
_refine_ls_restrained_S_all 1.555
_refine_ls_R_factor_all 0.1855
_refine_ls_R_factor_gt 0.1385
_refine_ls_shift/su_max 5.405
_refine_ls_shift/su_mean 0.063
_refine_ls_structure_factor_coef Fsqd
_refine_ls_weighting_details 'w=1/[\s^2^(Fo^2^)+(0.2000P)^2^] where P=(Fo^2^+2Fc^2^)/3'
_refine_ls_weighting_scheme calc
_refine_ls_wR_factor_gt 0.3827
_refine_ls_wR_factor_ref 0.4171
_reflns_Friedel_coverage 0.000
_reflns_number_gt 9932
_reflns_number_total 15354
_reflns_threshold_expression 'I > 2\s(I)'
_cod_data_source_file cm8b03366_si_004.cif
_cod_data_source_block cu_a004_0m_pl
_cod_original_sg_symbol_H-M 'R -3'
_cod_database_code 4003385
_shelx_space_group_comment
;
The symmetry employed for this shelxl refinement is uniquely defined
by the following loop, which should always be used as a source of
symmetry information in preference to the above space-group names.
They are only intended as comments.
;
_shelx_estimated_absorpt_t_max 0.933
_shelx_estimated_absorpt_t_min 0.703
_olex2_refinement_description
;
1. Fixed Uiso
 At 1.2 times of:
  All C(H) groups, {H43,H43A,H43B} of C43, All C(H,H) groups
 At 1.5 times of:
  {H24A,H24B,H24C} of C24, {H23A,H23B,H23C} of C23, {H58A,H58B,H58C} of C58,
  {H13A,H13B,H13C} of C13, {H69A,H69B,H69C} of C69, {H57A,H57B,H57C} of C57,
  {H56A,H56B,H56C} of C56, {H22A,H22B,H22C} of C22, {H63C,H63D,H63E} of C63,
  {H34A,H34B,H34C} of C34, {H68A,H68B,H68C} of C68, {H21A,H21B,H21C} of C21,
  {H47A,H47B,H47C} of C47
2. Restrained distances
 C30-C32 = C31-C33
 2.543 with sigma of 0.04
 C31-C32
 1.522 with sigma of 0.02
 C29-C30 = C30-C31 = C32-C33 = C33-C34
 1.52 with sigma of 0.005
 C29-C31 = C32-C34
 2.534 with sigma of 0.01
 C68-C67 = C67-C66
 1.52 with sigma of 0.02
 C67-C63
 2.543 with sigma of 0.04
 C66-C63
 1.522 with sigma of 0.02
 C40-C48 = C40-C42
 1.52 with sigma of 0.005
 C43-C42
 1.52 with sigma of 0.005
 C44-C43
 1.52 with sigma of 0.005
 C44-C45
 1.52 with sigma of 0.005
 C12-C11 = C13-C12
 1.52 with sigma of 0.005
 C10-C9
 1.52 with sigma of 0.005
 C66-C67 = C67-C68
 1.52 with sigma of 0.005
 C46-C45
 1.52 with sigma of 0.005
 C44-C45 = C45-C46 = C44-C43
 1.52 with sigma of 0.005
 C47-C46
 1.52 with sigma of 0.005
 C68-C66 = C63-C61
 2.534 with sigma of 0.04
 C35-C61
 1.52 with sigma of 0.005
 C62-C63
 1.52 with sigma of 0.002
 C48-C43
 1.52 with sigma of 0.005
 C40-C48 \\sim C40-C42
 with sigma of 0.002
 C62-C61 \\sim C64-C65
 with sigma of 0.002
 C64-C63 \\sim C62-C63
 with sigma of 0.002
 C35-C61 \\sim C65-C35
 with sigma of 0.002
3. Uiso/Uaniso restraints and constraints
Uanis(C35) \\sim Ueq: with sigma of 0.003 and sigma for terminal atoms of 0.006
Uanis(C42) \\sim Ueq: with sigma of 0.004 and sigma for terminal atoms of 0.008
Uanis(C42) = Uanis(C48)
Uanis(C61) = Uanis(C65)
Uanis(C64) = Uanis(C62)
4. Rigid body (RIGU) restrains
 C11, C8, C9, C10, C13, C12
 with sigma for 1-2 distances of 0.002 and sigma for 1-3 distances of 0.002
 S1, S2, C3, C27, C28, C2, C1, C29, C35, C37, C36
 with sigma for 1-2 distances of 0.002 and sigma for 1-3 distances of 0.002
 C29, C30, C31, C32, C33, C34
 with sigma for 1-2 distances of 0.002 and sigma for 1-3 distances of 0.002
 O3, O4, C53, N3, N4, C52, C59, C60, C51, C54, C57, C69, C55, C56, C58
 with sigma for 1-2 distances of 0.002 and sigma for 1-3 distances of 0.002
 C48, C42, C43, C44, C45
 with sigma for 1-2 distances of 0.002 and sigma for 1-3 distances of 0.002
 C48, C42, C43, C44, C45, C46, C47
 with sigma for 1-2 distances of 0.002 and sigma for 1-3 distances of 0.002
 C35, C68, C67, C66, C63, C61, C62, C65, C64
 with sigma for 1-2 distances of 0.002 and sigma for 1-3 distances of 0.002
5. Others
 Sof(H63C)=Sof(H63D)=Sof(H63E)=Sof(C65)=Sof(H65A)=Sof(H65B)=Sof(C64)=Sof(H64A)=
 Sof(H64B)=1-FVAR(1)
 Sof(H63A)=Sof(H63B)=Sof(C61)=Sof(H61A)=Sof(H61B)=Sof(C62)=Sof(H62A)=Sof(H62B)=
 FVAR(1)
 Sof(C48)=Sof(H48A)=Sof(H48B)=Sof(H43)=1-FVAR(2)
 Sof(C42)=Sof(H42A)=Sof(H42B)=Sof(H43A)=Sof(H43B)=FVAR(2)
6.a Secondary CH2 refined with riding coordinates:
 C11(H11A,H11B), C8(H8A,H8B), C9(H9A,H9B), C10(H10A,H10B), C48(H48A,H48B),
 C42(H42A,H42B), C12(H12A,H12B), C29(H29A,H29B), C30(H30A,H30B), C31(H31A,H31B),
  C32(H32A,H32B), C33(H33A,H33B), C67(H67A,H67B), C66(H66A,H66B), C63(H63A,
 H63B), C61(H61A,H61B), C62(H62A,H62B), C65(H65A,H65B), C64(H64A,H64B),
 C43(H43A,H43B), C44(H44A,H44B), C45(H45A,H45B), C46(H46A,H46B)
6.b Aromatic/amide H refined with riding coordinates:
 C25(H25), C16(H16), C26(H26), C15(H15), C7(H7), C59(H59), C27(H27), C60(H60),
 C51(H51), C50(H50), C36(H36), C43(H43)
6.c Idealised Me refined as rotating group:
 C21(H21A,H21B,H21C), C23(H23A,H23B,H23C), C24(H24A,H24B,H24C), C22(H22A,H22B,
 H22C), C57(H57A,H57B,H57C), C69(H69A,H69B,H69C), C56(H56A,H56B,H56C), C58(H58A,
 H58B,H58C), C13(H13A,H13B,H13C), C34(H34A,H34B,H34C), C68(H68A,H68B,H68C),
 C63(H63C,H63D,H63E), C47(H47A,H47B,H47C)
;
_shelx_shelxl_version_number 2014/7
_olex2_submission_special_instructions 'No special instructions were received'

loop_
_space_group_symop_operation_xyz
'x, y, z'
'-y, x-y, z'
'-x+y, -x, z'
'x+2/3, y+1/3, z+1/3'
'-y+2/3, x-y+1/3, z+1/3'
'-x+y+2/3, -x+1/3, z+1/3'
'x+1/3, y+2/3, z+2/3'
'-y+1/3, x-y+2/3, z+2/3'
'-x+y+1/3, -x+2/3, z+2/3'
'-x, -y, -z'
'y, -x+y, -z'
'x-y, x, -z'
'-x+2/3, -y+1/3, -z+1/3'
'y+2/3, -x+y+1/3, -z+1/3'
'x-y+2/3, x+1/3, -z+1/3'
'-x+1/3, -y+2/3, -z+2/3'
'y+1/3, -x+y+2/3, -z+2/3'
'x-y+1/3, x+2/3, -z+2/3'

loop_
_atom_site_label
_atom_site_type_symbol
_atom_site_fract_x
_atom_site_fract_y
_atom_site_fract_z
_atom_site_U_iso_or_equiv
_atom_site_adp_type
_atom_site_occupancy
_atom_site_site_symmetry_order
_atom_site_calc_flag
_atom_site_refinement_flags_posn
_atom_site_refinement_flags_adp
_atom_site_refinement_flags_occupancy
_atom_site_disorder_assembly
_atom_site_disorder_group
S3 S -0.04850(2) 0.24097(2) -0.32110(17) 0.0438(4) Uani 1 1 d . . . . .
S4 S 0.07220(2) 0.24765(2) 0.63157(19) 0.0526(5) Uani 1 1 d . . . . .
S1 S 0.01822(2) 0.23774(3) 0.4138(2) 0.0635(6) Uani 1 1 d . U . . .
S2 S -0.00031(2) 0.23829(3) -0.0904(2) 0.0652(6) Uani 1 1 d . U . . .
O1 O -0.11564(5) 0.22312(5) -1.1783(4) 0.0447(10) Uani 1 1 d . . . . .
O2 O -0.14552(5) 0.19516(5) -0.6246(4) 0.0452(10) Uani 1 1 d . . . . .
O3 O 0.13218(6) 0.26331(8) 1.5055(6) 0.0805(16) Uani 1 1 d . U . . .
O4 O 0.15520(7) 0.24987(11) 0.9743(7) 0.111(2) Uani 1 1 d . U . . .
C18 C -0.12544(7) 0.21120(7) -0.8753(6) 0.0350(12) Uani 1 1 d . . . . .
C20 C -0.15726(7) 0.20317(7) -0.8979(7) 0.0366(12) Uani 1 1 d . . . . .
C19 C -0.14904(7) 0.20564(8) -1.0969(7) 0.0383(13) Uani 1 1 d . . . . .
C53 C 0.13823(8) 0.25484(8) 1.2115(7) 0.0416(12) Uani 1 1 d . U . . .
C21 C -0.15760(8) 0.22055(8) -0.8288(7) 0.0470(14) Uani 1 1 d . . . . .
H21A H -0.1450 0.2317 -0.8419 0.070 Uiso 1 1 calc GR . . . .
H21B H -0.1614 0.2188 -0.6974 0.070 Uiso 1 1 calc GR . . . .
H21C H -0.1667 0.2223 -0.9023 0.070 Uiso 1 1 calc GR . . . .
N2 N -0.14239(6) 0.20222(6) -0.7874(5) 0.0351(10) Uani 1 1 d . . . . .
N1 N -0.12835(6) 0.21467(6) -1.0533(5) 0.0362(10) Uani 1 1 d . . . . .
N3 N 0.14299(7) 0.26184(8) 1.3848(6) 0.0497(12) Uani 1 1 d . U . . .
C17 C -0.10702(7) 0.21669(7) -0.7908(6) 0.0336(12) Uani 1 1 d . . . . .
N4 N 0.15398(7) 0.25619(9) 1.1350(6) 0.0632(15) Uani 1 1 d . U . . .
C25 C -0.09143(7) 0.21916(7) -0.8987(7) 0.0374(12) Uani 1 1 d . . . . .
H25 H -0.0925 0.2180 -1.0303 0.045 Uiso 1 1 calc R . . . .
C5 C -0.05529(7) 0.22819(8) -0.5274(7) 0.0393(13) Uani 1 1 d . . . . .
C16 C -0.10456(7) 0.21997(7) -0.6002(6) 0.0345(12) Uani 1 1 d . . . . .
H16 H -0.1146 0.2192 -0.5267 0.041 Uiso 1 1 calc R . . . .
C14 C -0.07245(7) 0.22555(7) -0.6216(7) 0.0377(12) Uani 1 1 d . . . . .
C26 C -0.07476(7) 0.22321(7) -0.8147(7) 0.0391(13) Uani 1 1 d . . . . .
H26 H -0.0646 0.2245 -0.8890 0.047 Uiso 1 1 calc R . . . .
C52 C 0.12015(8) 0.24823(8) 1.1207(7) 0.0438(13) Uani 1 1 d . U . . .
C15 C -0.08768(7) 0.22435(7) -0.5177(6) 0.0350(12) Uani 1 1 d . . . . .
H15 H -0.0862 0.2266 -0.3874 0.042 Uiso 1 1 calc R . . . .
C6 C -0.04385(7) 0.22054(8) -0.5691(7) 0.0422(14) Uani 1 1 d . . . . .
C11 C -0.0259(3) 0.1784(3) -0.930(2) 0.270(10) Uani 1 1 d D U . . .
H11A H -0.0271 0.1693 -0.8316 0.324 Uiso 1 1 calc R . . . .
H11B H -0.0129 0.1893 -0.9268 0.324 Uiso 1 1 calc R . . . .
C7 C -0.02987(7) 0.22530(8) -0.4281(8) 0.0453(14) Uani 1 1 d . . . . .
H7 H -0.0208 0.2213 -0.4336 0.054 Uiso 1 1 calc R . . . .
C4 C -0.03046(7) 0.23593(8) -0.2855(7) 0.0453(14) Uani 1 1 d . . . . .
C59 C 0.11840(8) 0.24539(9) 0.9296(8) 0.0482(14) Uani 1 1 d . U . . .
H59 H 0.1289 0.2470 0.8587 0.058 Uiso 1 1 calc R . . . .
C23 C -0.15224(8) 0.21870(9) -1.2263(7) 0.0470(14) Uani 1 1 d . . . . .
H23A H -0.1659 0.2139 -1.2399 0.071 Uiso 1 1 calc GR . . . .
H23B H -0.1467 0.2191 -1.3486 0.071 Uiso 1 1 calc GR . . . .
H23C H -0.1462 0.2315 -1.1732 0.071 Uiso 1 1 calc GR . . . .
C24 C -0.15472(9) 0.18673(8) -1.1916(7) 0.0497(15) Uani 1 1 d . . . . .
H24A H -0.1525 0.1787 -1.1062 0.075 Uiso 1 1 calc GR . . . .
H24B H -0.1471 0.1890 -1.3046 0.075 Uiso 1 1 calc GR . . . .
H24C H -0.1682 0.1804 -1.2246 0.075 Uiso 1 1 calc GR . . . .
C3 C -0.01835(7) 0.24316(9) -0.1250(8) 0.0485(13) Uani 1 1 d . U . . .
C22 C -0.17646(7) 0.18573(8) -0.8667(8) 0.0485(15) Uani 1 1 d . . . . .
H22A H -0.1861 0.1869 -0.9375 0.073 Uiso 1 1 calc GR . . . .
H22B H -0.1796 0.1845 -0.7339 0.073 Uiso 1 1 calc GR . . . .
H22C H -0.1761 0.1745 -0.9087 0.073 Uiso 1 1 calc GR . . . .
C27 C -0.01904(8) 0.25391(9) 0.0200(8) 0.0527(14) Uani 1 1 d . U . . .
H27 H -0.0280 0.2581 0.0264 0.063 Uiso 1 1 calc R . . . .
C49 C 0.08572(8) 0.23798(9) 0.9360(8) 0.0528(15) Uani 1 1 d . . . . .
C8 C -0.04616(7) 0.20843(9) -0.7334(8) 0.0496(14) Uani 1 1 d . U . . .
H8A H -0.0416 0.2167 -0.8448 0.060 Uiso 1 1 calc R . . . .
H8B H -0.0599 0.1996 -0.7514 0.060 Uiso 1 1 calc R . . . .
C60 C 0.10140(8) 0.24019(9) 0.8417(8) 0.0499(14) Uani 1 1 d . U . . .
H60 H 0.1005 0.2381 0.7111 0.060 Uiso 1 1 calc R . . . .
C28 C -0.00496(8) 0.25806(10) 0.1598(8) 0.0585(14) Uani 1 1 d . U . . .
C39 C 0.06877(8) 0.23497(10) 0.8357(9) 0.0607(18) Uani 1 1 d . . . . .
C2 C 0.00616(8) 0.25063(10) 0.1171(8) 0.0620(15) Uani 1 1 d . U . . .
C51 C 0.10403(9) 0.24559(11) 1.2202(8) 0.068(2) Uani 1 1 d . U . . .
H51 H 0.1047 0.2472 1.3515 0.081 Uiso 1 1 calc R . . . .
C54 C 0.16310(9) 0.26724(12) 1.4301(9) 0.0705(16) Uani 1 1 d . U . . .
C57 C 0.18686(9) 0.26574(11) 1.2036(9) 0.0670(18) Uani 1 1 d . U . . .
H57A H 0.1844 0.2529 1.2315 0.100 Uiso 1 1 calc GR . . . .
H57B H 0.1980 0.2750 1.2736 0.100 Uiso 1 1 calc GR . . . .
H57C H 0.1892 0.2682 1.0700 0.100 Uiso 1 1 calc GR . . . .
C37 C 0.04193(8) 0.24576(10) 0.4470(9) 0.0609(17) Uani 1 1 d . U . . .
C38 C 0.04836(8) 0.23883(10) 0.6019(8) 0.0591(18) Uani 1 1 d . . . . .
C69 C 0.17107(9) 0.27902(12) 1.5906(9) 0.0705(19) Uani 1 1 d . U . . .
H69A H 0.1709 0.2909 1.5731 0.106 Uiso 1 1 calc GR . . . .
H69B H 0.1841 0.2818 1.6076 0.106 Uiso 1 1 calc GR . . . .
H69C H 0.1636 0.2724 1.7009 0.106 Uiso 1 1 calc GR . . . .
C50 C 0.08737(9) 0.24066(12) 1.1291(9) 0.075(2) Uani 1 1 d . . . . .
H50 H 0.0768 0.2390 1.1987 0.090 Uiso 1 1 calc R . . . .
C1 C 0.02213(9) 0.25130(11) 0.2205(9) 0.0722(19) Uani 1 1 d . U . . .
C55 C 0.17063(10) 0.26739(13) 1.2565(9) 0.0806(17) Uani 1 1 d . U . . .
C41 C 0.03846(9) 0.22685(13) 0.7412(11) 0.088(3) Uani 1 1 d . . . . .
C40 C 0.04965(9) 0.22434(14) 0.8762(11) 0.101(3) Uani 1 1 d D . . . .
C9 C -0.03623(11) 0.19702(12) -0.7260(12) 0.091(3) Uani 1 1 d D U . . .
H9A H -0.0407 0.1888 -0.6147 0.110 Uiso 1 1 calc R . . . .
H9B H -0.0225 0.2058 -0.7114 0.110 Uiso 1 1 calc R . . . .
C36 C 0.05204(10) 0.25861(15) 0.3157(12) 0.114(4) Uani 1 1 d . U . . .
H36 H 0.0655 0.2650 0.3132 0.136 Uiso 1 1 calc R . . . .
C56 C 0.17759(12) 0.29070(14) 1.2031(14) 0.110(3) Uani 1 1 d . U . . .
H56A H 0.1759 0.2918 1.0694 0.165 Uiso 1 1 calc GR . . . .
H56B H 0.1909 0.2988 1.2359 0.165 Uiso 1 1 calc GR . . . .
H56C H 0.1699 0.2946 1.2736 0.165 Uiso 1 1 calc GR . . . .
C35 C 0.04122(10) 0.26214(11) 0.1785(10) 0.0840(18) Uani 1 1 d D U . . .
C10 C -0.03945(15) 0.18479(18) -0.8971(15) 0.146(5) Uani 1 1 d D U . . .
H10A H -0.0522 0.1735 -0.8874 0.176 Uiso 1 1 calc R . . . .
H10B H -0.0395 0.1920 -1.0079 0.176 Uiso 1 1 calc R . . . .
C58 C 0.16017(14) 0.24622(14) 1.5148(13) 0.106(2) Uani 1 1 d . U . . .
H58A H 0.1480 0.2393 1.5788 0.159 Uiso 1 1 calc GR . . . .
H58B H 0.1704 0.2488 1.6025 0.159 Uiso 1 1 calc GR . . . .
H58C H 0.1605 0.2386 1.4113 0.159 Uiso 1 1 calc GR . . . .
C48 C 0.0431(2) 0.2065(2) 0.992(3) 0.113(4) Uani 0.449(15) 1 d D U P A 2
H48A H 0.0417 0.1961 0.9097 0.136 Uiso 0.449(15) 1 calc R . P A 2
H48B H 0.0530 0.2088 1.0855 0.136 Uiso 0.449(15) 1 calc R . P A 2
C42 C 0.0437(2) 0.2178(2) 1.0761(12) 0.113(4) Uani 0.551(15) 1 d D U P A 1
H42A H 0.0532 0.2154 1.1345 0.136 Uiso 0.551(15) 1 calc R . P A 1
H42B H 0.0435 0.2281 1.1466 0.136 Uiso 0.551(15) 1 calc R . P A 1
C13 C -0.0199(4) 0.1776(4) -1.301(3) 0.389(14) Uani 1 1 d D U . . .
H13A H -0.0259 0.1839 -1.3633 0.584 Uiso 1 1 calc GR . . . .
H13B H -0.0205 0.1676 -1.3825 0.584 Uiso 1 1 calc GR . . . .
H13C H -0.0066 0.1868 -1.2750 0.584 Uiso 1 1 calc GR . . . .
C12 C -0.0301(3) 0.1688(3) -1.120(3) 0.324(11) Uani 1 1 d D U . . .
H12A H -0.0292 0.1573 -1.1027 0.389 Uiso 1 1 calc R . . . .
H12B H -0.0436 0.1644 -1.1446 0.389 Uiso 1 1 calc R . . . .
C29 C -0.00267(10) 0.27042(9) 0.3269(9) 0.0763(18) Uani 1 1 d D U . . .
H29A H 0.0070 0.2706 0.4117 0.092 Uiso 1 1 calc R . . . .
H29B H -0.0148 0.2649 0.3955 0.092 Uiso 1 1 calc R . . . .
C30 C 0.0033(3) 0.29068(12) 0.2716(14) 0.244(10) Uani 1 1 d D U . . .
H30A H 0.0146 0.2957 0.1902 0.292 Uiso 1 1 calc R . . . .
H30B H -0.0071 0.2907 0.1996 0.292 Uiso 1 1 calc R . . . .
C31 C 0.0078(3) 0.30354(15) 0.4406(18) 0.221(8) Uani 1 1 d D U . . .
H31A H 0.0175 0.3031 0.5193 0.265 Uiso 1 1 calc R . . . .
H31B H -0.0037 0.2996 0.5165 0.265 Uiso 1 1 calc R . . . .
C32 C 0.0156(5) 0.32433(19) 0.360(3) 0.374(18) Uani 1 1 d D U . . .
H32A H 0.0269 0.3279 0.2823 0.449 Uiso 1 1 calc R . . . .
H32B H 0.0058 0.3245 0.2796 0.449 Uiso 1 1 calc R . . . .
C33 C 0.0207(7) 0.3386(3) 0.517(2) 0.55(4) Uani 1 1 d D U . . .
H33A H 0.0313 0.3393 0.5889 0.658 Uiso 1 1 calc R . . . .
H33B H 0.0097 0.3341 0.6017 0.658 Uiso 1 1 calc R . . . .
C34 C 0.0262(4) 0.35837(19) 0.448(3) 0.297(12) Uani 1 1 d D U . . .
H34A H 0.0165 0.3615 0.4845 0.445 Uiso 1 1 calc GR . . . .
H34B H 0.0273 0.3588 0.3115 0.445 Uiso 1 1 calc GR . . . .
H34C H 0.0384 0.3676 0.5021 0.445 Uiso 1 1 calc GR . . . .
C68 C 0.0638(3) 0.3293(3) -0.463(3) 0.342(12) Uani 1 1 d D U . B 1
H68A H 0.0581 0.3331 -0.5623 0.513 Uiso 1 1 calc GR . . B 1
H68B H 0.0775 0.3383 -0.4589 0.513 Uiso 1 1 calc GR . . B 1
H68C H 0.0581 0.3294 -0.3435 0.513 Uiso 1 1 calc GR . . B 1
C67 C 0.0604(2) 0.3096(3) -0.503(2) 0.283(9) Uani 1 1 d D U . B 1
H67A H 0.0726 0.3106 -0.5375 0.339 Uiso 1 1 calc R . . B 1
H67B H 0.0520 0.3045 -0.6130 0.339 Uiso 1 1 calc R . . B 1
C66 C 0.05170(17) 0.2952(2) -0.3460(19) 0.189(6) Uani 1 1 d D U . B 1
H66A H 0.0449 0.2822 -0.3990 0.227 Uiso 1 1 calc R . . B 1
H66B H 0.0425 0.2974 -0.2771 0.227 Uiso 1 1 calc R . . B 1
C63 C 0.06717(12) 0.29679(13) -0.2109(12) 0.103(3) Uani 1 1 d D U . . .
H63A H 0.0777 0.2977 -0.2863 0.123 Uiso 0.589(9) 1 calc R . P B 1
H63B H 0.0721 0.3089 -0.1421 0.123 Uiso 0.589(9) 1 calc R . P B 1
H63C H 0.0630 0.3054 -0.2554 0.154 Uiso 0.411(9) 1 calc GR . P B 2
H63D H 0.0634 0.2864 -0.3003 0.154 Uiso 0.411(9) 1 calc GR . P B 2
H63E H 0.0810 0.3037 -0.1981 0.154 Uiso 0.411(9) 1 calc GR . P B 2
C61 C 0.04798(16) 0.28064(14) 0.0700(17) 0.081(2) Uani 0.589(9) 1 d D U P B 1
H61A H 0.0372 0.2807 0.0072 0.098 Uiso 0.589(9) 1 calc R . P B 1
H61B H 0.0542 0.2917 0.1544 0.098 Uiso 0.589(9) 1 calc R . P B 1
C62 C 0.0617(2) 0.2811(2) -0.069(2) 0.104(3) Uani 0.589(9) 1 d D U P B 1
H62A H 0.0560 0.2687 -0.1340 0.124 Uiso 0.589(9) 1 calc R . P B 1
H62B H 0.0732 0.2830 -0.0035 0.124 Uiso 0.589(9) 1 calc R . P B 1
C65 C 0.0492(2) 0.2678(2) -0.0195(14) 0.081(2) Uani 0.411(9) 1 d D U P B 2
H65A H 0.0587 0.2638 -0.0444 0.098 Uiso 0.411(9) 1 calc R . P B 2
H65B H 0.0390 0.2619 -0.1135 0.098 Uiso 0.411(9) 1 calc R . P B 2
C64 C 0.0581(3) 0.2887(2) -0.0228(18) 0.104(3) Uani 0.411(9) 1 d D U P B 2
H64A H 0.0679 0.2942 0.0756 0.124 Uiso 0.411(9) 1 calc R . P B 2
H64B H 0.0484 0.2923 0.0041 0.124 Uiso 0.411(9) 1 calc R . P B 2
C43 C 0.02458(16) 0.20027(19) 1.0914(18) 0.175(4) Uani 1 1 d D U . . .
H43 H 0.0154 0.2031 1.0428 0.210 Uiso 0.449(15) 1 calc R . P A 2
H43A H 0.0230 0.1918 0.9862 0.210 Uiso 0.551(15) 1 calc R . P A 1
H43B H 0.0147 0.2039 1.0786 0.210 Uiso 0.551(15) 1 calc R . P A 1
C44 C 0.0212(2) 0.1894(2) 1.272(2) 0.206(6) Uani 1 1 d D U . . .
H44A H 0.0099 0.1767 1.2531 0.247 Uiso 1 1 calc R . . . .
H44B H 0.0177 0.1959 1.3676 0.247 Uiso 1 1 calc R . . . .
C45 C 0.0365(3) 0.1862(6) 1.357(5) 0.54(3) Uani 1 1 d D U . . .
H45A H 0.0413 0.1809 1.2616 0.643 Uiso 1 1 calc R . . . .
H45B H 0.0472 0.1985 1.3991 0.643 Uiso 1 1 calc R . . . .
C46 C 0.0287(5) 0.1727(7) 1.521(5) 0.69(4) Uani 1 1 d D U . . .
H46A H 0.0191 0.1600 1.4760 0.823 Uiso 1 1 calc R . . . .
H46B H 0.0224 0.1772 1.6086 0.823 Uiso 1 1 calc R . . . .
C47 C 0.0440(6) 0.1710(8) 1.624(5) 0.55(3) Uani 1 1 d D U . . .
H47A H 0.0411 0.1694 1.7578 0.832 Uiso 1 1 calc GR . . . .
H47B H 0.0563 0.1826 1.6047 0.832 Uiso 1 1 calc GR . . . .
H47C H 0.0447 0.1601 1.5775 0.832 Uiso 1 1 calc GR . . . .

loop_
_atom_site_aniso_label
_atom_site_aniso_U_11
_atom_site_aniso_U_22
_atom_site_aniso_U_33
_atom_site_aniso_U_23
_atom_site_aniso_U_13
_atom_site_aniso_U_12
S3 0.0323(8) 0.0631(10) 0.0256(7) 0.0018(6) -0.0052(5) 0.0159(7)
S4 0.0297(8) 0.0854(12) 0.0312(8) 0.0003(7) -0.0053(5) 0.0202(8)
S1 0.0275(8) 0.1089(14) 0.0391(9) 0.0116(8) -0.0026(6) 0.0228(8)
S2 0.0404(9) 0.1128(14) 0.0382(9) 0.0019(8) -0.0091(6) 0.0351(9)
O1 0.044(2) 0.063(2) 0.0175(19) 0.0100(16) 0.0043(15) 0.0196(19)
O2 0.043(2) 0.055(2) 0.020(2) 0.0093(16) -0.0017(15) 0.0117(18)
O3 0.061(3) 0.160(5) 0.041(2) -0.034(2) -0.0058(18) 0.072(3)
O4 0.088(4) 0.244(7) 0.044(2) -0.060(3) -0.023(2) 0.116(4)
C18 0.035(3) 0.042(3) 0.019(3) 0.001(2) -0.004(2) 0.012(2)
C20 0.032(3) 0.041(3) 0.026(3) 0.010(2) -0.003(2) 0.010(2)
C19 0.040(3) 0.051(3) 0.020(3) 0.003(2) -0.007(2) 0.020(3)
C53 0.046(2) 0.066(3) 0.027(2) -0.0003(19) 0.0016(15) 0.040(2)
C21 0.047(3) 0.058(4) 0.031(3) 0.009(2) 0.009(2) 0.023(3)
N2 0.034(2) 0.042(2) 0.017(2) 0.0065(17) -0.0016(16) 0.010(2)
N1 0.038(2) 0.047(3) 0.016(2) 0.0034(17) -0.0005(17) 0.016(2)
N3 0.051(2) 0.087(3) 0.0290(19) -0.0078(18) -0.0011(15) 0.047(2)
C17 0.031(3) 0.042(3) 0.019(3) 0.001(2) -0.0034(19) 0.012(2)
N4 0.050(2) 0.127(4) 0.030(2) -0.018(2) -0.0040(16) 0.057(2)
C25 0.041(3) 0.045(3) 0.016(3) 0.002(2) -0.003(2) 0.014(3)
C5 0.026(3) 0.059(4) 0.019(3) 0.002(2) -0.0021(19) 0.012(3)
C16 0.031(3) 0.044(3) 0.022(3) 0.000(2) -0.001(2) 0.013(2)
C14 0.034(3) 0.042(3) 0.025(3) 0.002(2) -0.003(2) 0.010(2)
C26 0.037(3) 0.050(3) 0.024(3) 0.002(2) 0.004(2) 0.017(3)
C52 0.044(2) 0.063(3) 0.033(2) 0.002(2) 0.0008(16) 0.033(2)
C15 0.032(3) 0.045(3) 0.016(2) 0.001(2) -0.0014(19) 0.010(2)
C6 0.025(3) 0.059(4) 0.025(3) 0.007(2) 0.005(2) 0.008(3)
C11 0.253(14) 0.40(2) 0.286(14) -0.226(15) -0.134(11) 0.263(17)
C7 0.028(3) 0.058(4) 0.040(3) 0.012(3) 0.008(2) 0.015(3)
C4 0.027(3) 0.062(4) 0.029(3) 0.011(3) 0.001(2) 0.009(3)
C59 0.053(3) 0.074(4) 0.033(2) -0.004(2) -0.0041(19) 0.043(3)
C23 0.052(4) 0.065(4) 0.024(3) 0.010(2) -0.002(2) 0.029(3)
C24 0.059(4) 0.050(4) 0.030(3) 0.000(2) -0.010(3) 0.020(3)
C3 0.026(2) 0.067(3) 0.034(3) 0.012(2) -0.0017(19) 0.009(2)
C22 0.032(3) 0.059(4) 0.034(3) 0.012(3) -0.005(2) 0.008(3)
C27 0.031(3) 0.068(3) 0.036(3) 0.005(2) -0.0043(19) 0.008(2)
C49 0.041(3) 0.072(4) 0.040(4) 0.006(3) -0.003(3) 0.024(3)
C8 0.027(3) 0.062(4) 0.044(3) 0.000(3) 0.006(2) 0.011(3)
C60 0.055(3) 0.070(4) 0.038(3) -0.006(3) -0.008(2) 0.041(3)
C28 0.035(3) 0.077(4) 0.037(3) 0.007(2) -0.0064(19) 0.008(3)
C39 0.036(3) 0.086(5) 0.044(4) 0.006(3) -0.007(3) 0.018(3)
C2 0.037(3) 0.089(4) 0.038(3) 0.009(2) -0.0070(19) 0.015(3)
C51 0.055(3) 0.131(6) 0.027(3) 0.002(3) 0.000(2) 0.054(4)
C54 0.053(3) 0.130(4) 0.047(2) -0.030(2) -0.0121(19) 0.060(3)
C57 0.049(3) 0.112(5) 0.046(4) -0.015(3) -0.002(2) 0.045(3)
C37 0.030(3) 0.094(4) 0.044(3) 0.004(3) -0.008(2) 0.021(3)
C38 0.031(3) 0.095(5) 0.041(4) -0.002(3) -0.006(2) 0.024(3)
C69 0.054(3) 0.130(5) 0.042(3) -0.022(3) -0.008(2) 0.057(4)
C50 0.035(4) 0.153(7) 0.040(4) 0.021(4) 0.007(3) 0.049(4)
C1 0.042(2) 0.106(4) 0.048(3) 0.011(3) -0.013(2) 0.021(2)
C55 0.058(3) 0.152(4) 0.047(3) -0.032(3) -0.0127(19) 0.063(3)
C41 0.032(4) 0.132(7) 0.074(5) 0.047(5) 0.003(3) 0.023(4)
C40 0.038(4) 0.158(8) 0.076(6) 0.063(6) 0.006(3) 0.026(5)
C9 0.058(4) 0.093(5) 0.128(6) -0.049(4) -0.041(4) 0.041(4)
C36 0.031(3) 0.175(8) 0.093(5) 0.071(5) -0.001(3) 0.019(3)
C56 0.079(5) 0.136(4) 0.118(6) -0.013(4) -0.034(4) 0.056(4)
C35 0.060(2) 0.103(3) 0.072(3) 0.021(2) -0.0078(17) 0.0284(19)
C10 0.118(7) 0.176(10) 0.180(8) -0.118(8) -0.084(6) 0.100(8)
C58 0.113(6) 0.145(5) 0.085(5) -0.011(4) -0.026(4) 0.083(4)
C48 0.112(5) 0.118(5) 0.107(5) 0.026(3) -0.006(3) 0.055(3)
C42 0.112(5) 0.118(5) 0.107(5) 0.026(3) -0.006(3) 0.055(3)
C13 0.38(3) 0.58(3) 0.300(16) -0.211(18) -0.106(14) 0.31(2)
C12 0.347(19) 0.45(2) 0.291(15) -0.250(16) -0.123(13) 0.290(19)
C29 0.059(4) 0.092(4) 0.049(3) -0.007(3) -0.015(3) 0.016(3)
C30 0.45(3) 0.103(5) 0.124(8) -0.016(5) -0.057(9) 0.096(9)
C31 0.34(2) 0.147(7) 0.167(9) -0.057(6) -0.089(11) 0.112(9)
C32 0.68(5) 0.147(7) 0.238(14) -0.047(7) -0.100(16) 0.161(12)
C33 1.11(10) 0.185(10) 0.261(16) -0.083(10) -0.12(2) 0.26(2)
C34 0.39(3) 0.150(9) 0.30(2) -0.056(11) -0.06(2) 0.100(13)
C68 0.21(2) 0.329(17) 0.42(2) 0.166(13) -0.029(17) 0.080(13)
C67 0.187(13) 0.356(17) 0.240(10) 0.190(12) -0.002(9) 0.087(13)
C66 0.126(7) 0.254(13) 0.163(9) 0.095(9) -0.001(6) 0.077(8)
C63 0.090(5) 0.116(6) 0.095(5) 0.041(4) 0.023(4) 0.047(5)
C61 0.057(5) 0.112(5) 0.077(4) 0.030(4) 0.002(3) 0.043(4)
C62 0.097(6) 0.119(5) 0.100(5) 0.040(4) 0.031(4) 0.058(4)
C65 0.057(5) 0.112(5) 0.077(4) 0.030(4) 0.002(3) 0.043(4)
C64 0.097(6) 0.119(5) 0.100(5) 0.040(4) 0.031(4) 0.058(4)
C43 0.141(6) 0.177(8) 0.176(8) 0.053(6) 0.033(5) 0.057(5)
C44 0.196(10) 0.201(12) 0.175(9) 0.079(9) 0.040(8) 0.066(9)
C45 0.353(19) 0.89(7) 0.45(3) 0.44(5) 0.15(2) 0.38(3)
C46 0.54(3) 1.11(8) 0.57(5) 0.61(6) 0.25(3) 0.53(4)
C47 0.65(4) 0.92(8) 0.36(3) 0.28(4) 0.13(3) 0.60(5)

loop_
_atom_type_symbol
_atom_type_description
_atom_type_scat_dispersion_real
_atom_type_scat_dispersion_imag
_atom_type_scat_source
C C 0.0180 0.0090 'International Tables Vol C Tables 4.2.6.8 and 6.1.1.4'
H H 0.0000 0.0000 'International Tables Vol C Tables 4.2.6.8 and 6.1.1.4'
N N 0.0310 0.0180 'International Tables Vol C Tables 4.2.6.8 and 6.1.1.4'
O O 0.0490 0.0320 'International Tables Vol C Tables 4.2.6.8 and 6.1.1.4'
S S 0.3330 0.5570 'International Tables Vol C Tables 4.2.6.8 and 6.1.1.4'

loop_
_geom_angle_atom_site_label_1
_geom_angle_atom_site_label_2
_geom_angle_atom_site_label_3
_geom_angle
C4 S3 C5 92.1(3)
C38 S4 C39 92.5(3)
C1 S1 C37 93.2(3)
C3 S2 C2 92.1(3)
N2 C18 N1 108.3(4)
N2 C18 C17 125.8(4)
N1 C18 C17 125.9(4)
C21 C20 C19 113.0(4)
C21 C20 C22 109.6(5)
N2 C20 C19 100.9(4)
N2 C20 C21 105.8(4)
N2 C20 C22 111.1(4)
C22 C20 C19 115.8(4)
N1 C19 C20 100.3(4)
N1 C19 C23 109.1(4)
N1 C19 C24 106.7(4)
C23 C19 C20 115.9(5)
C24 C19 C20 112.7(4)
C24 C19 C23 111.1(4)
N3 C53 N4 106.3(5)
N3 C53 C52 126.8(5)
N4 C53 C52 126.7(5)
C20 C21 H21A 109.5
C20 C21 H21B 109.5
C20 C21 H21C 109.4
H21A C21 H21B 109.5
H21A C21 H21C 109.5
H21B C21 H21C 109.5
O2 N2 C18 126.4(4)
O2 N2 C20 122.1(4)
C18 N2 C20 111.2(4)
O1 N1 C18 126.4(4)
O1 N1 C19 121.9(4)
C18 N1 C19 111.5(4)
O3 N3 C53 126.8(5)
O3 N3 C54 121.7(4)
C53 N3 C54 111.4(4)
C25 C17 C18 121.8(4)
C16 C17 C18 119.5(4)
C16 C17 C25 118.6(4)
O4 N4 C53 126.3(5)
O4 N4 C55 122.9(5)
C53 N4 C55 110.6(5)
C17 C25 H25 119.8
C26 C25 C17 120.4(4)
C26 C25 H25 119.8
C14 C5 S3 118.4(4)
C6 C5 S3 111.7(4)
C6 C5 C14 129.7(5)
C17 C16 H16 119.9
C15 C16 C17 120.3(5)
C15 C16 H16 119.8
C26 C14 C5 122.0(5)
C26 C14 C15 117.4(5)
C15 C14 C5 120.5(4)
C25 C26 C14 121.3(5)
C25 C26 H26 119.3
C14 C26 H26 119.3
C59 C52 C53 120.5(5)
C59 C52 C51 117.7(5)
C51 C52 C53 121.7(5)
C16 C15 C14 121.6(4)
C16 C15 H15 119.2
C14 C15 H15 119.2
C5 C6 C7 110.4(5)
C5 C6 C8 125.3(5)
C7 C6 C8 124.2(5)
H11A C11 H11B 108.4
C10 C11 H11A 110.0
C10 C11 H11B 110.1
C10 C11 C12 108.1(12)
C12 C11 H11A 109.8
C12 C11 H11B 110.3
C6 C7 H7 122.2
C4 C7 C6 115.5(5)
C4 C7 H7 122.3
C7 C4 S3 110.2(4)
C7 C4 C3 129.0(6)
C3 C4 S3 120.8(5)
C52 C59 H59 119.8
C60 C59 C52 120.4(5)
C60 C59 H59 119.8
C19 C23 H23A 109.5
C19 C23 H23B 109.5
C19 C23 H23C 109.5
H23A C23 H23B 109.5
H23A C23 H23C 109.5
H23B C23 H23C 109.5
C19 C24 H24A 109.5
C19 C24 H24B 109.5
C19 C24 H24C 109.5
H24A C24 H24B 109.5
H24A C24 H24C 109.5
H24B C24 H24C 109.5
C4 C3 S2 120.8(5)
C27 C3 S2 110.4(4)
C27 C3 C4 128.8(6)
C20 C22 H22A 109.4
C20 C22 H22B 109.5
C20 C22 H22C 109.5
H22A C22 H22B 109.5
H22A C22 H22C 109.5
H22B C22 H22C 109.5
C3 C27 H27 123.3
C3 C27 C28 113.3(6)
C28 C27 H27 123.4
C60 C49 C39 121.1(5)
C60 C49 C50 117.1(5)
C50 C49 C39 121.5(6)
C6 C8 H8A 108.1
C6 C8 H8B 108.1
C6 C8 C9 116.9(5)
H8A C8 H8B 107.3
C9 C8 H8A 108.1
C9 C8 H8B 108.1
C59 C60 H60 118.7
C49 C60 C59 122.6(5)
C49 C60 H60 118.7
C27 C28 C29 122.0(6)
C2 C28 C27 111.9(6)
C2 C28 C29 126.1(6)
C49 C39 S4 117.2(4)
C40 C39 S4 110.3(5)
C40 C39 C49 132.4(6)
C28 C2 S2 112.2(4)
C28 C2 C1 130.2(6)
C1 C2 S2 117.6(6)
C52 C51 H51 119.6
C50 C51 C52 120.7(6)
C50 C51 H51 119.6
N3 C54 C58 101.3(6)
C69 C54 N3 115.7(5)
C69 C54 C58 100.1(6)
C55 C54 N3 102.8(5)
C55 C54 C69 131.8(7)
C55 C54 C58 99.6(6)
H57A C57 H57B 109.5
H57A C57 H57C 109.5
H57B C57 H57C 109.5
C55 C57 H57A 109.5
C55 C57 H57B 109.5
C55 C57 H57C 109.5
C38 C37 S1 120.8(5)
C36 C37 S1 109.6(5)
C36 C37 C38 129.6(6)
C37 C38 S4 118.9(5)
C41 C38 S4 110.7(5)
C41 C38 C37 130.2(6)
C54 C69 H69A 109.5
C54 C69 H69B 109.5
C54 C69 H69C 109.5
H69A C69 H69B 109.5
H69A C69 H69C 109.5
H69B C69 H69C 109.5
C49 C50 H50 119.3
C51 C50 C49 121.4(6)
C51 C50 H50 119.3
C2 C1 S1 120.7(5)
C35 C1 S1 112.2(5)
C35 C1 C2 127.1(6)
N4 C55 C56 104.0(6)
C54 C55 N4 105.0(6)
C54 C55 C57 131.1(6)
C54 C55 C56 96.3(7)
C57 C55 N4 112.7(6)
C57 C55 C56 103.3(7)
C38 C41 C40 114.7(6)
C39 C40 C41 111.8(6)
C39 C40 C48 117.3(8)
C39 C40 C42 118.7(8)
C41 C40 C48 124.8(11)
C41 C40 C42 125.4(9)
C8 C9 H9A 108.8
C8 C9 H9B 108.8
C8 C9 C10 114.0(7)
H9A C9 H9B 107.7
C10 C9 H9A 108.8
C10 C9 H9B 108.8
C37 C36 H36 122.1
C37 C36 C35 115.9(6)
C35 C36 H36 122.1
C55 C56 H56A 109.5
C55 C56 H56B 109.5
C55 C56 H56C 109.5
H56A C56 H56B 109.5
H56A C56 H56C 109.5
H56B C56 H56C 109.5
C1 C35 C36 109.2(6)
C1 C35 C61 118.3(7)
C1 C35 C65 124.5(9)
C36 C35 C61 126.0(8)
C36 C35 C65 118.6(9)
C11 C10 C9 116.9(8)
C11 C10 H10A 108.1
C11 C10 H10B 108.0
C9 C10 H10A 108.1
C9 C10 H10B 108.1
H10A C10 H10B 107.3
C54 C58 H58A 109.5
C54 C58 H58B 109.5
C54 C58 H58C 109.5
H58A C58 H58B 109.5
H58A C58 H58C 109.5
H58B C58 H58C 109.5
C40 C48 H48A 109.0
C40 C48 H48B 109.0
H48A C48 H48B 107.8
C43 C48 C40 112.9(8)
C43 C48 H48A 109.1
C43 C48 H48B 108.9
C40 C42 H42A 108.9
C40 C42 H42B 108.9
H42A C42 H42B 107.7
C43 C42 C40 113.6(8)
C43 C42 H42A 108.9
C43 C42 H42B 108.8
H13A C13 H13B 109.4
H13A C13 H13C 109.4
H13B C13 H13C 109.5
C12 C13 H13A 109.4
C12 C13 H13B 109.6
C12 C13 H13C 109.5
C11 C12 H12A 105.8
C11 C12 H12B 105.6
C13 C12 C11 127(2)
C13 C12 H12A 105.5
C13 C12 H12B 105.6
H12A C12 H12B 106.1
C28 C29 H29A 109.2
C28 C29 H29B 109.1
C28 C29 C30 112.4(6)
H29A C29 H29B 107.9
C30 C29 H29A 109.0
C30 C29 H29B 109.2
C29 C30 H30A 109.3
C29 C30 H30B 109.1
H30A C30 H30B 107.9
C31 C30 C29 112.0(6)
C31 C30 H30A 109.3
C31 C30 H30B 109.1
C30 C31 H31A 110.4
C30 C31 H31B 110.7
C30 C31 C32 105.8(9)
H31A C31 H31B 108.7
C32 C31 H31A 110.5
C32 C31 H31B 110.8
C31 C32 H32A 109.6
C31 C32 H32B 109.3
H32A C32 H32B 108.0
C33 C32 C31 110.8(12)
C33 C32 H32A 109.4
C33 C32 H32B 109.6
C32 C33 H33A 109.1
C32 C33 H33B 109.0
C32 C33 C34 113.0(7)
H33A C33 H33B 107.8
C34 C33 H33A 109.3
C34 C33 H33B 108.4
C33 C34 H34A 118.2
C33 C34 H34B 117.5
C33 C34 H34C 118.8
H34A C34 H34B 99.8
H34A C34 H34C 99.4
H34B C34 H34C 99.3
H68A C68 H68B 109.4
H68A C68 H68C 109.4
H68B C68 H68C 109.4
C67 C68 H68A 109.7
C67 C68 H68B 109.2
C67 C68 H68C 109.8
C68 C67 H67A 108.4
C68 C67 H67B 108.0
C68 C67 C66 116.5(16)
H67A C67 H67B 107.3
C66 C67 H67A 108.0
C66 C67 H67B 108.2
C67 C66 H66A 109.5
C67 C66 H66B 109.5
C67 C66 C63 110.8(10)
H66A C66 H66B 108.1
C63 C66 H66A 109.4
C63 C66 H66B 109.6
C66 C63 H63A 107.9
C66 C63 H63B 107.7
H63A C63 H63B 107.2
H63C C63 H63D 109.5
H63C C63 H63E 109.5
H63D C63 H63E 109.5
C62 C63 C66 117.9(10)
C62 C63 H63A 107.9
C62 C63 H63B 107.8
C64 C63 H63C 109.4
C64 C63 H63D 109.4
C64 C63 H63E 109.6
C35 C61 H61A 110.7
C35 C61 H61B 110.8
H61A C61 H61B 108.8
C62 C61 C35 105.0(7)
C62 C61 H61A 110.7
C62 C61 H61B 110.8
C63 C62 H62A 109.3
C63 C62 H62B 109.3
C61 C62 C63 111.6(8)
C61 C62 H62A 109.4
C61 C62 H62B 109.2
H62A C62 H62B 108.0
C35 C65 H65A 110.9
C35 C65 H65B 110.9
H65A C65 H65B 108.9
C64 C65 C35 104.3(8)
C64 C65 H65A 111.0
C64 C65 H65B 110.8
C63 C64 H64A 109.3
C63 C64 H64B 109.5
C65 C64 C63 111.4(10)
C65 C64 H64A 109.2
C65 C64 H64B 109.5
H64A C64 H64B 108.0
C48 C43 H43 121.5
C48 C43 C44 117.1(12)
C42 C43 H43A 108.5
C42 C43 H43B 108.6
C42 C43 C44 114.7(10)
H43A C43 H43B 107.6
C44 C43 H43 121.4
C44 C43 H43A 108.7
C44 C43 H43B 108.5
C43 C44 H44A 107.0
C43 C44 H44B 107.1
C43 C44 C45 121.2(15)
H44A C44 H44B 106.7
C45 C44 H44A 106.8
C45 C44 H44B 107.2
C44 C45 H45A 109.6
C44 C45 H45B 109.3
H45A C45 H45B 108.1
C46 C45 C44 110.6(18)
C46 C45 H45A 109.3
C46 C45 H45B 109.8
C45 C46 H46A 109.4
C45 C46 H46B 108.9
C45 C46 C47 112(2)
H46A C46 H46B 107.8
C47 C46 H46A 110.5
C47 C46 H46B 107.9
C46 C47 H47A 121.3
C46 C47 H47B 123.9
C46 C47 H47C 125.4
H47A C47 H47B 93.7
H47A C47 H47C 91.8
H47B C47 H47C 91.7

loop_
_geom_bond_atom_site_label_1
_geom_bond_atom_site_label_2
_geom_bond_distance
S3 C5 1.734(5)
S3 C4 1.733(6)
S4 C39 1.734(6)
S4 C38 1.716(6)
S1 C37 1.719(6)
S1 C1 1.703(7)
S2 C3 1.723(6)
S2 C2 1.727(7)
O1 N1 1.281(5)
O2 N2 1.271(5)
O3 N3 1.284(6)
O4 N4 1.288(6)
C18 N2 1.354(6)
C18 N1 1.356(6)
C18 C17 1.468(7)
C20 C19 1.548(7)
C20 C21 1.515(8)
C20 N2 1.483(6)
C20 C22 1.516(7)
C19 N1 1.498(6)
C19 C23 1.531(7)
C19 C24 1.529(8)
C53 N3 1.343(7)
C53 N4 1.350(7)
C53 C52 1.448(7)
C21 H21A 0.9800
C21 H21B 0.9800
C21 H21C 0.9800
N3 C54 1.506(7)
C17 C25 1.415(7)
C17 C16 1.390(7)
N4 C55 1.483(8)
C25 H25 0.9500
C25 C26 1.367(7)
C5 C14 1.471(7)
C5 C6 1.390(8)
C16 H16 0.9500
C16 C15 1.372(7)
C14 C26 1.400(7)
C14 C15 1.410(7)
C26 H26 0.9500
C52 C59 1.387(8)
C52 C51 1.415(8)
C15 H15 0.9500
C6 C7 1.426(7)
C6 C8 1.489(8)
C11 H11A 0.9900
C11 H11B 0.9900
C11 C10 1.456(15)
C11 C12 1.525(5)
C7 H7 0.9500
C7 C4 1.358(8)
C4 C3 1.439(7)
C59 H59 0.9500
C59 C60 1.383(8)
C23 H23A 0.9800
C23 H23B 0.9800
C23 H23C 0.9800
C24 H24A 0.9800
C24 H24B 0.9800
C24 H24C 0.9800
C3 C27 1.381(9)
C22 H22A 0.9800
C22 H22B 0.9800
C22 H22C 0.9800
C27 H27 0.9500
C27 C28 1.433(8)
C49 C60 1.377(8)
C49 C39 1.466(8)
C49 C50 1.400(8)
C8 H8A 0.9900
C8 H8B 0.9900
C8 C9 1.509(9)
C60 H60 0.9500
C28 C2 1.354(10)
C28 C29 1.517(9)
C39 C40 1.384(9)
C2 C1 1.476(9)
C51 H51 0.9500
C51 C50 1.374(8)
C54 C69 1.431(9)
C54 C55 1.387(9)
C54 C58 1.720(12)
C57 H57A 0.9800
C57 H57B 0.9800
C57 H57C 0.9800
C57 C55 1.447(9)
C37 C38 1.459(9)
C37 C36 1.343(9)
C38 C41 1.348(9)
C69 H69A 0.9800
C69 H69B 0.9800
C69 H69C 0.9800
C50 H50 0.9500
C1 C35 1.386(9)
C55 C56 1.733(13)
C41 C40 1.415(9)
C40 C48 1.523(4)
C40 C42 1.523(4)
C9 H9A 0.9900
C9 H9B 0.9900
C9 C10 1.520(5)
C36 H36 0.9500
C36 C35 1.444(10)
C56 H56A 0.9800
C56 H56B 0.9800
C56 H56C 0.9800
C35 C61 1.535(5)
C35 C65 1.536(5)
C10 H10A 0.9900
C10 H10B 0.9900
C58 H58A 0.9800
C58 H58B 0.9800
C58 H58C 0.9800
C48 H48A 0.9900
C48 H48B 0.9900
C48 C43 1.514(5)
C42 H42A 0.9900
C42 H42B 0.9900
C42 C43 1.503(5)
C13 H13A 0.9802
C13 H13B 0.9802
C13 H13C 0.9802
C13 C12 1.517(5)
C12 H12A 0.9900
C12 H12B 0.9900
C29 H29A 0.9900
C29 H29B 0.9900
C29 C30 1.524(5)
C30 H30A 0.9900
C30 H30B 0.9900
C30 C31 1.524(5)
C31 H31A 0.9900
C31 H31B 0.9900
C31 C32 1.593(14)
C32 H32A 0.9900
C32 H32B 0.9900
C32 C33 1.522(5)
C33 H33A 0.9900
C33 H33B 0.9900
C33 C34 1.523(5)
C34 H34A 1.0684
C34 H34B 1.0638
C34 H34C 1.0726
C68 H68A 0.9810
C68 H68B 0.9809
C68 H68C 0.9810
C68 C67 1.519(5)
C67 H67A 0.9900
C67 H67B 0.9900
C67 C66 1.524(5)
C66 H66A 0.9900
C66 H66B 0.9900
C66 C63 1.543(11)
C63 H63A 0.9900
C63 H63B 0.9900
C63 H63C 0.9800
C63 H63D 0.9800
C63 H63E 0.9800
C63 C62 1.521(2)
C63 C64 1.521(3)
C61 H61A 0.9900
C61 H61B 0.9900
C61 C62 1.487(13)
C62 H62A 0.9900
C62 H62B 0.9900
C65 H65A 0.9900
C65 H65B 0.9900
C65 C64 1.487(13)
C64 H64A 0.9900
C64 H64B 0.9900
C43 H43 0.9500
C43 H43A 0.9900
C43 H43B 0.9900
C43 C44 1.520(4)
C44 H44A 0.9900
C44 H44B 0.9900
C44 C45 1.521(4)
C45 H45A 0.9900
C45 H45B 0.9900
C45 C46 1.521(4)
C46 H46A 0.9900
C46 H46B 0.9900
C46 C47 1.515(6)
C47 H47A 1.1014
C47 H47B 1.1238
C47 H47C 1.1382

loop_
_geom_torsion_atom_site_label_1
_geom_torsion_atom_site_label_2
_geom_torsion_atom_site_label_3
_geom_torsion_atom_site_label_4
_geom_torsion
S3 C5 C14 C26 151.7(4)
S3 C5 C14 C15 -31.5(7)
S3 C5 C6 C7 0.6(6)
S3 C5 C6 C8 178.4(4)
S3 C4 C3 S2 -179.6(3)
S3 C4 C3 C27 2.1(8)
S4 C39 C40 C41 -0.1(11)
S4 C39 C40 C48 153.8(12)
S4 C39 C40 C42 -158.6(11)
S4 C38 C41 C40 0.0(11)
S1 C37 C38 S4 -178.7(4)
S1 C37 C38 C41 -3.4(12)
S1 C37 C36 C35 -2.1(12)
S1 C1 C35 C36 -0.6(10)
S1 C1 C35 C61 -153.9(8)
S1 C1 C35 C65 148.1(9)
S2 C3 C27 C28 -0.4(6)
S2 C2 C1 S1 -104.0(6)
S2 C2 C1 C35 75.5(10)
O3 N3 C54 C69 -17.6(10)
O3 N3 C54 C55 -167.8(7)
O3 N3 C54 C58 89.5(7)
O4 N4 C55 C54 -165.2(7)
O4 N4 C55 C57 -17.0(11)
O4 N4 C55 C56 94.2(8)
C18 C17 C25 C26 -176.3(5)
C18 C17 C16 C15 177.4(5)
C20 C19 N1 O1 -164.0(4)
C20 C19 N1 C18 21.2(5)
C19 C20 N2 O2 -160.3(4)
C19 C20 N2 C18 25.3(5)
C53 N3 C54 C69 165.1(7)
C53 N3 C54 C55 14.9(8)
C53 N3 C54 C58 -87.8(6)
C53 N4 C55 C54 18.8(9)
C53 N4 C55 C57 166.9(7)
C53 N4 C55 C56 -81.8(7)
C53 C52 C59 C60 -176.0(5)
C53 C52 C51 C50 175.1(7)
C21 C20 C19 N1 86.5(5)
C21 C20 C19 C23 -30.7(6)
C21 C20 C19 C24 -160.4(5)
C21 C20 N2 O2 81.9(5)
C21 C20 N2 C18 -92.5(5)
N2 C18 N1 O1 179(100)
N2 C18 N1 C19 -6.3(6)
N2 C18 C17 C25 155.2(5)
N2 C18 C17 C16 -26.2(8)
N2 C20 C19 N1 -25.9(5)
N2 C20 C19 C23 -143.2(4)
N2 C20 C19 C24 87.2(5)
N1 C18 N2 O2 173.0(4)
N1 C18 N2 C20 -12.9(6)
N1 C18 C17 C25 -26.5(8)
N1 C18 C17 C16 152.1(5)
N3 C53 N4 O4 175.0(7)
N3 C53 N4 C55 -9.1(8)
N3 C53 C52 C59 165.3(6)
N3 C53 C52 C51 -10.7(10)
N3 C54 C55 N4 -18.7(8)
N3 C54 C55 C57 -158.5(9)
N3 C54 C55 C56 87.7(6)
C17 C18 N2 O2 -8.4(8)
C17 C18 N2 C20 165.7(5)
C17 C18 N1 O1 0.6(8)
C17 C18 N1 C19 175.1(5)
C17 C25 C26 C14 -1.8(8)
C17 C16 C15 C14 -0.4(8)
N4 C53 N3 O3 180(100)
N4 C53 N3 C54 -3.3(7)
N4 C53 C52 C59 -10.6(9)
N4 C53 C52 C51 173.4(6)
C25 C17 C16 C15 -4.0(8)
C5 S3 C4 C7 1.0(4)
C5 S3 C4 C3 179.5(5)
C5 C14 C26 C25 174.3(5)
C5 C14 C15 C16 -173.2(5)
C5 C6 C7 C4 0.2(7)
C5 C6 C8 C9 -162.8(6)
C16 C17 C25 C26 5.1(8)
C14 C5 C6 C7 -173.6(5)
C14 C5 C6 C8 4.3(9)
C26 C14 C15 C16 3.8(8)
C52 C53 N3 O3 2.9(10)
C52 C53 N3 C54 -180(100)
C52 C53 N4 O4 -8.4(11)
C52 C53 N4 C55 167.5(6)
C52 C59 C60 C49 1.4(10)
C52 C51 C50 C49 0.4(12)
C15 C14 C26 C25 -2.6(8)
C6 C5 C14 C26 -34.5(8)
C6 C5 C14 C15 142.3(6)
C6 C7 C4 S3 -0.9(6)
C6 C7 C4 C3 -179.2(5)
C6 C8 C9 C10 179.1(8)
C7 C6 C8 C9 14.7(8)
C7 C4 C3 S2 -1.4(8)
C7 C4 C3 C27 -179.7(6)
C4 S3 C5 C14 174.0(4)
C4 S3 C5 C6 -0.9(4)
C4 C3 C27 C28 178.1(5)
C59 C52 C51 C50 -1.0(11)
C23 C19 N1 O1 -41.8(6)
C23 C19 N1 C18 143.4(5)
C24 C19 N1 O1 78.3(6)
C24 C19 N1 C18 -96.5(5)
C3 S2 C2 C28 0.5(5)
C3 S2 C2 C1 179.4(5)
C3 C27 C28 C2 0.7(8)
C3 C27 C28 C29 177.2(5)
C22 C20 C19 N1 -145.9(5)
C22 C20 C19 C23 96.8(6)
C22 C20 C19 C24 -32.8(6)
C22 C20 N2 O2 -37.0(7)
C22 C20 N2 C18 148.6(5)
C27 C28 C2 S2 -0.7(7)
C27 C28 C2 C1 -179.5(6)
C27 C28 C29 C30 -63.9(12)
C49 C39 C40 C41 176.0(8)
C49 C39 C40 C48 -30.1(17)
C49 C39 C40 C42 17.5(17)
C8 C6 C7 C4 -177.6(5)
C8 C9 C10 C11 160.4(14)
C60 C49 C39 S4 -39.0(9)
C60 C49 C39 C40 145.1(9)
C60 C49 C50 C51 1.1(11)
C28 C2 C1 S1 74.7(10)
C28 C2 C1 C35 -105.7(10)
C28 C29 C30 C31 -173.2(14)
C39 S4 C38 C37 176.1(6)
C39 S4 C38 C41 0.0(7)
C39 C49 C60 C59 171.7(6)
C39 C49 C50 C51 -172.6(7)
C39 C40 C48 C43 157.4(14)
C39 C40 C42 C43 -154.7(13)
C2 S2 C3 C4 -178.7(5)
C2 S2 C3 C27 0.0(5)
C2 C28 C29 C30 112.1(12)
C2 C1 C35 C36 180(100)
C2 C1 C35 C61 26.5(14)
C2 C1 C35 C65 -31.5(15)
C51 C52 C59 C60 0.1(9)
C37 S1 C1 C2 179(100)
C37 S1 C1 C35 -0.4(7)
C37 C38 C41 C40 -175.6(8)
C37 C36 C35 C1 1.8(13)
C37 C36 C35 C61 152.4(10)
C37 C36 C35 C65 -149.1(11)
C38 S4 C39 C49 -176.7(6)
C38 S4 C39 C40 0.1(7)
C38 C37 C36 C35 179(100)
C38 C41 C40 C39 0.1(13)
C38 C41 C40 C48 -151.5(12)
C38 C41 C40 C42 156.9(11)
C69 C54 C55 N4 -161.8(8)
C69 C54 C55 C57 58.4(16)
C69 C54 C55 C56 -55.4(10)
C50 C49 C60 C59 -2.0(10)
C50 C49 C39 S4 134.5(6)
C50 C49 C39 C40 -41.5(13)
C1 S1 C37 C38 -180(100)
C1 S1 C37 C36 1.4(8)
C1 C35 C61 C62 -137.9(11)
C1 C35 C65 C64 115.5(16)
C41 C40 C48 C43 -52(2)
C41 C40 C42 C43 50(2)
C40 C48 C43 C44 -151.9(16)
C40 C42 C43 C44 158.5(15)
C36 C37 C38 S4 0.1(13)
C36 C37 C38 C41 175.3(10)
C36 C35 C61 C62 73.8(15)
C36 C35 C65 C64 -98.5(16)
C35 C61 C62 C63 169.9(11)
C35 C65 C64 C63 179.2(14)
C10 C11 C12 C13 99(3)
C58 C54 C55 N4 85.3(7)
C58 C54 C55 C57 -54.5(11)
C58 C54 C55 C56 -168.3(5)
C48 C43 C44 C45 5(3)
C42 C43 C44 C45 -42(3)
C12 C11 C10 C9 -172.2(16)
C29 C28 C2 S2 -177.1(5)
C29 C28 C2 C1 4.1(11)
C29 C30 C31 C32 174.8(19)
C30 C31 C32 C33 180(3)
C31 C32 C33 C34 -174(3)
C68 C67 C66 C63 -85(2)
C67 C66 C63 C62 -167.9(13)
C66 C63 C62 C61 -66.6(18)
C43 C44 C45 C46 -172(3)
C44 C45 C46 C47 -173(4)
